data_2225452
loop_
_publ_author_name
'Ourahou, S.'
'Chammache, M.'
'Zouihri, H.'
'Essassi, El Mokhtar'
'Ng, Seik Weng'

_publ_section_title
;
 2-Hydroxy-10-propargylpyrrolo[2,1-<i>c</i>][1,4]benzodiazepine-5,11-dione
 monohydrate
;
_journal_coeditor_code BT5199
_journal_issue 4
_journal_name_full 'Acta Crystallographica Section E'
_journal_page_first o731
_journal_paper_doi 10.1107/S1600536810006896
_journal_volume 66
_journal_year 2010
_chemical_formula_iupac 'C15 H14 N2 O3, H2 O'
_chemical_formula_moiety 'C15 H14 N2 O3, H2 O'
_chemical_formula_sum 'C15 H16 N2 O4'
_chemical_formula_weight 288.30
_chemical_name_systematic
;
2-Hydroxy-10-propargylpyrrolo[2,1-<i>c</i>][1,4]benzodiazepine-5,11-dione
monohydrate
;
_space_group_IT_number 4
_symmetry_cell_setting monoclinic
_symmetry_space_group_name_Hall 'P 2yb'
_symmetry_space_group_name_H-M 'P 1 21 1'
_atom_sites_solution_hydrogens geom
_atom_sites_solution_primary direct
_atom_sites_solution_secondary difmap
_audit_creation_method SHELXL-97
_cell_angle_alpha 90.00
_cell_angle_beta 99.1940(10)
_cell_angle_gamma 90.00
_cell_formula_units_Z 2
_cell_length_a 6.89770(10)
_cell_length_b 7.97610(10)
_cell_length_c 13.0680(2)
_cell_measurement_reflns_used 6455
_cell_measurement_temperature 293(2)
_cell_measurement_theta_max 34.3
_cell_measurement_theta_min 2.5
_cell_volume 709.722(18)
_computing_cell_refinement 'SAINT (Bruker, 2005)'
_computing_data_collection 'APEX2 (Bruker, 2005)'
_computing_data_reduction 'SAINT (Bruker, 2005)'
_computing_molecular_graphics 'X-SEED (Barbour, 2001)'
_computing_publication_material 'publCIF (Westrip, 2010)'
_computing_structure_refinement 'SHELXL97 (Sheldrick, 2008)'
_computing_structure_solution 'SHELXS97 (Sheldrick, 2008)'
_diffrn_ambient_temperature 293(2)
_diffrn_measured_fraction_theta_full 1.000
_diffrn_measured_fraction_theta_max 1.000
_diffrn_measurement_device_type 'Bruker APEXII diffractometer'
_diffrn_measurement_method '\f and \w scans'
_diffrn_radiation_monochromator graphite
_diffrn_radiation_source 'fine-focus sealed tube'
_diffrn_radiation_type MoK\a
_diffrn_radiation_wavelength 0.71073
_diffrn_reflns_av_R_equivalents 0.0205
_diffrn_reflns_av_sigmaI/netI 0.0124
_diffrn_reflns_limit_h_max 8
_diffrn_reflns_limit_h_min -8
_diffrn_reflns_limit_k_max 10
_diffrn_reflns_limit_k_min -10
_diffrn_reflns_limit_l_max 16
_diffrn_reflns_limit_l_min -16
_diffrn_reflns_number 9524
_diffrn_reflns_theta_full 27.50
_diffrn_reflns_theta_max 27.50
_diffrn_reflns_theta_min 1.58
_diffrn_standards_decay_% 0
_diffrn_standards_interval_count 0
_diffrn_standards_interval_time 0
_diffrn_standards_number 0
_exptl_absorpt_coefficient_mu 0.099
_exptl_absorpt_correction_type none
_exptl_crystal_colour Colorless
_exptl_crystal_density_diffrn 1.349
_exptl_crystal_density_method 'not measured'
_exptl_crystal_description Block
_exptl_crystal_F_000 304
_exptl_crystal_size_max 0.3
_exptl_crystal_size_mid 0.3
_exptl_crystal_size_min 0.3
_refine_diff_density_max 0.182
_refine_diff_density_min -0.162
_refine_ls_extinction_method none
_refine_ls_goodness_of_fit_ref 1.100
_refine_ls_hydrogen_treatment mixed
_refine_ls_matrix_type full
_refine_ls_number_parameters 202
_refine_ls_number_reflns 1744
_refine_ls_number_restraints 4
_refine_ls_restrained_S_all 1.099
_refine_ls_R_factor_all 0.0311
_refine_ls_R_factor_gt 0.0291
_refine_ls_shift/su_max 0.001
_refine_ls_shift/su_mean 0.001
_refine_ls_structure_factor_coef Fsqd
_refine_ls_weighting_details 'calc w=1/[\s^2^(Fo^2^)+(0.0656P)^2^+0.0541P] where P=(Fo^2^+2Fc^2^)/3'
_refine_ls_weighting_scheme calc
_refine_ls_wR_factor_gt 0.0824
_refine_ls_wR_factor_ref 0.0943
_reflns_number_gt 1680
_reflns_number_total 1744
_reflns_threshold_expression I>2\s(I)
_cod_data_source_file bt5199.cif
_cod_data_source_block I
_cod_depositor_comments
;
The following automatic conversions were performed:
'_symmetry_cell_setting' value 'Monoclinic' changed to 'monoclinic'
according to '/home/saulius/struct/CIF-dictionaries/cif_core.dic'
dictionary named 'cif_core.dic' version 2.4.1 from
2010-06-29.

'_exptl_absorpt_correction_type' value 'None' changed to
'none' according to '/home/saulius/struct/CIF-dictionaries/cif_core.dic'
dictionary named 'cif_core.dic' version 2.4.1 from 2010-06-29.

Automatic conversion script
Id: cif_fix_enum 1527 2010-12-29 10:47:43Z saulius 
;
_cod_original_cell_volume 709.72(2)
_cod_original_sg_symbol_H-M 'P 21'
_cod_database_code 2225452
_cod_database_fobs_code 2225452

loop_
_symmetry_equiv_pos_as_xyz
'x, y, z'
'-x, y+1/2, -z'

loop_
_atom_site_type_symbol
_atom_site_label
_atom_site_fract_x
_atom_site_fract_y
_atom_site_fract_z
_atom_site_U_iso_or_equiv
_atom_site_adp_type
_atom_site_calc_flag
_atom_site_refinement_flags
_atom_site_occupancy
_atom_site_disorder_assembly
_atom_site_disorder_group
O O1 0.2007(2) 0.5000(2) 0.37937(11) 0.0464(4) Uani d . 1 . .
O O2 0.0918(2) 1.01924(19) 0.13444(13) 0.0503(4) Uani d . 1 . .
O O3 0.4060(2) 0.4426(2) 0.06723(14) 0.0561(4) Uani d D 1 . .
O O1W 0.6986(2) 0.6295(2) 0.01457(11) 0.0465(4) Uani d D 1 . .
N N1 -0.0173(2) 0.7109(2) 0.37874(10) 0.0320(3) Uani d . 1 . .
N N2 0.1101(2) 0.74500(19) 0.17437(11) 0.0317(3) Uani d . 1 . .
C C1 -0.1606(2) 0.8238(2) 0.32657(12) 0.0301(3) Uani d . 1 . .
C C2 -0.3329(2) 0.8493(3) 0.36900(14) 0.0377(4) Uani d . 1 . .
H H2 -0.3559 0.7850 0.4252 0.045 Uiso calc R 1 . .
C C3 -0.4683(3) 0.9684(3) 0.32844(16) 0.0456(5) Uani d . 1 . .
H H3A -0.5816 0.9835 0.3576 0.055 Uiso calc R 1 . .
C C4 -0.4380(3) 1.0654(3) 0.24530(15) 0.0466(5) Uani d . 1 . .
H H4 -0.5281 1.1478 0.2194 0.056 Uiso calc R 1 . .
C C5 -0.2715(3) 1.0388(3) 0.20077(14) 0.0410(4) Uani d . 1 . .
H H5 -0.2512 1.1033 0.1442 0.049 Uiso calc R 1 . .
C C6 -0.1333(2) 0.9169(2) 0.23914(12) 0.0311(3) Uani d . 1 . .
C C7 0.0340(3) 0.8983(2) 0.17963(13) 0.0330(3) Uani d . 1 . .
C C8 0.2643(3) 0.7095(2) 0.11252(15) 0.0392(4) Uani d . 1 . .
H H8A 0.3734 0.7867 0.1290 0.047 Uiso calc R 1 . .
H H8B 0.2141 0.7161 0.0389 0.047 Uiso calc R 1 . .
C C9 0.3253(3) 0.5312(2) 0.14444(15) 0.0380(4) Uani d . 1 . .
H H9 0.4195 0.5329 0.2091 0.046 Uiso calc R 1 . .
C C10 0.1339(3) 0.4509(2) 0.16327(16) 0.0387(4) Uani d . 1 . .
H H10A 0.1590 0.3553 0.2094 0.046 Uiso calc R 1 . .
H H10B 0.0562 0.4146 0.0986 0.046 Uiso calc R 1 . .
C C11 0.0298(2) 0.5904(2) 0.21314(12) 0.0308(3) Uani d . 1 . .
H H11A -0.1126 0.5841 0.1909 0.037 Uiso calc R 1 . .
C C12 0.0799(2) 0.5931(2) 0.33103(12) 0.0319(3) Uani d . 1 . .
C C13 0.0327(3) 0.7196(3) 0.49276(13) 0.0362(4) Uani d . 1 . .
H H13A -0.0758 0.7703 0.5204 0.043 Uiso calc R 1 . .
H H13B 0.0502 0.6067 0.5204 0.043 Uiso calc R 1 . .
C C14 0.2105(3) 0.8159(3) 0.52714(13) 0.0402(4) Uani d . 1 . .
C C15 0.3548(3) 0.8909(4) 0.55819(18) 0.0568(6) Uani d . 1 . .
H H15 0.4689 0.9501 0.5827 0.068 Uiso calc . 1 . .
H H3 0.498(3) 0.499(4) 0.049(2) 0.065(8) Uiso d D 1 . .
H H11 0.760(4) 0.587(4) -0.0291(19) 0.065(8) Uiso d D 1 . .
H H12 0.663(4) 0.725(2) -0.009(2) 0.058(8) Uiso d D 1 . .

loop_
_atom_site_aniso_label
_atom_site_aniso_U_11
_atom_site_aniso_U_22
_atom_site_aniso_U_33
_atom_site_aniso_U_12
_atom_site_aniso_U_13
_atom_site_aniso_U_23
O1 0.0455(7) 0.0516(9) 0.0432(7) 0.0169(7) 0.0107(6) 0.0127(6)
O2 0.0618(9) 0.0320(7) 0.0644(9) 0.0021(7) 0.0322(7) 0.0110(7)
O3 0.0670(10) 0.0393(8) 0.0728(11) -0.0023(8) 0.0442(9) -0.0149(8)
O1W 0.0522(8) 0.0481(9) 0.0430(7) 0.0059(7) 0.0196(6) 0.0032(6)
N1 0.0346(7) 0.0360(8) 0.0258(6) 0.0029(6) 0.0058(5) 0.0028(6)
N2 0.0376(7) 0.0276(7) 0.0324(7) -0.0025(6) 0.0138(6) -0.0006(5)
C1 0.0315(7) 0.0298(7) 0.0288(7) 0.0000(6) 0.0046(6) -0.0032(6)
C2 0.0358(8) 0.0443(10) 0.0344(8) 0.0016(8) 0.0098(6) 0.0005(7)
C3 0.0353(9) 0.0591(13) 0.0434(9) 0.0101(9) 0.0097(7) -0.0037(9)
C4 0.0435(9) 0.0510(12) 0.0439(9) 0.0178(9) 0.0024(7) 0.0002(9)
C5 0.0481(10) 0.0391(10) 0.0360(8) 0.0083(8) 0.0072(7) 0.0042(8)
C6 0.0341(7) 0.0290(8) 0.0305(7) 0.0003(6) 0.0060(6) -0.0019(6)
C7 0.0377(8) 0.0304(8) 0.0324(7) -0.0006(7) 0.0106(6) 0.0011(6)
C8 0.0488(10) 0.0324(9) 0.0416(9) -0.0030(8) 0.0233(8) -0.0029(7)
C9 0.0418(9) 0.0337(9) 0.0419(9) 0.0012(7) 0.0169(7) -0.0049(7)
C10 0.0466(9) 0.0272(8) 0.0455(10) -0.0029(7) 0.0169(8) -0.0051(7)
C11 0.0339(7) 0.0262(7) 0.0334(7) -0.0019(6) 0.0089(6) -0.0001(6)
C12 0.0307(7) 0.0324(8) 0.0338(7) -0.0001(7) 0.0086(6) 0.0043(7)
C13 0.0412(9) 0.0408(9) 0.0265(7) 0.0014(8) 0.0054(6) 0.0031(7)
C14 0.0420(9) 0.0468(11) 0.0313(7) 0.0063(8) 0.0040(7) 0.0016(8)
C15 0.0472(10) 0.0728(16) 0.0483(11) -0.0071(12) 0.0014(8) -0.0078(12)

loop_
_atom_type_symbol
_atom_type_description
_atom_type_scat_dispersion_real
_atom_type_scat_dispersion_imag
_atom_type_scat_source
C C 0.0033 0.0000 'International Tables Vol C Tables 4.2.6.8 and 6.1.1.4'
H H 0.0000 0.0000 'International Tables Vol C Tables 4.2.6.8 and 6.1.1.4'
N N 0.0061 0.0000 'International Tables Vol C Tables 4.2.6.8 and 6.1.1.4'
O O 0.0106 0.0000 'International Tables Vol C Tables 4.2.6.8 and 6.1.1.4'

loop_
_geom_angle_atom_site_label_1
_geom_angle_atom_site_label_2
_geom_angle_atom_site_label_3
_geom_angle_site_symmetry_1
_geom_angle_site_symmetry_3
_geom_angle
_geom_angle_publ_flag
C9 O3 H3 . . 109(2) ?
H11 O1W H12 . . 106(3) ?
C12 N1 C1 . . 124.80(13) ?
C12 N1 C13 . . 116.23(14) ?
C1 N1 C13 . . 118.96(14) ?
C7 N2 C8 . . 122.10(15) ?
C7 N2 C11 . . 125.15(13) ?
C8 N2 C11 . . 111.97(14) ?
C6 C1 C2 . . 118.58(15) ?
C6 C1 N1 . . 123.42(14) ?
C2 C1 N1 . . 117.90(14) ?
C3 C2 C1 . . 120.83(17) ?
C3 C2 H2 . . 119.6 ?
C1 C2 H2 . . 119.6 ?
C4 C3 C2 . . 120.81(17) ?
C4 C3 H3A . . 119.6 ?
C2 C3 H3A . . 119.6 ?
C3 C4 C5 . . 119.09(19) ?
C3 C4 H4 . . 120.5 ?
C5 C4 H4 . . 120.5 ?
C4 C5 C6 . . 121.35(17) ?
C4 C5 H5 . . 119.3 ?
C6 C5 H5 . . 119.3 ?
C5 C6 C1 . . 119.23(15) ?
C5 C6 C7 . . 114.86(15) ?
C1 C6 C7 . . 125.91(15) ?
O2 C7 N2 . . 122.21(15) ?
O2 C7 C6 . . 120.45(16) ?
N2 C7 C6 . . 117.27(15) ?
N2 C8 C9 . . 102.88(14) ?
N2 C8 H8A . . 111.2 ?
C9 C8 H8A . . 111.2 ?
N2 C8 H8B . . 111.2 ?
C9 C8 H8B . . 111.2 ?
H8A C8 H8B . . 109.1 ?
O3 C9 C10 . . 110.79(16) ?
O3 C9 C8 . . 113.19(16) ?
C10 C9 C8 . . 103.21(15) ?
O3 C9 H9 . . 109.8 ?
C10 C9 H9 . . 109.8 ?
C8 C9 H9 . . 109.8 ?
C9 C10 C11 . . 103.99(14) ?
C9 C10 H10A . . 111.0 ?
C11 C10 H10A . . 111.0 ?
C9 C10 H10B . . 111.0 ?
C11 C10 H10B . . 111.0 ?
H10A C10 H10B . . 109.0 ?
N2 C11 C12 . . 107.39(14) ?
N2 C11 C10 . . 103.60(12) ?
C12 C11 C10 . . 113.32(15) ?
N2 C11 H11A . . 110.8 ?
C12 C11 H11A . . 110.8 ?
C10 C11 H11A . . 110.8 ?
O1 C12 N1 . . 122.04(15) ?
O1 C12 C11 . . 122.86(16) ?
N1 C12 C11 . . 115.08(14) ?
C14 C13 N1 . . 112.68(14) ?
C14 C13 H13A . . 109.1 ?
N1 C13 H13A . . 109.1 ?
C14 C13 H13B . . 109.1 ?
N1 C13 H13B . . 109.1 ?
H13A C13 H13B . . 107.8 ?
C15 C14 C13 . . 177.6(2) ?
C14 C15 H15 . . 180.0 ?

loop_
_geom_bond_atom_site_label_1
_geom_bond_atom_site_label_2
_geom_bond_site_symmetry_2
_geom_bond_distance
_geom_bond_publ_flag
O1 C12 . 1.215(2) ?
O2 C7 . 1.230(2) ?
O3 C9 . 1.416(2) ?
O3 H3 . 0.838(10) ?
O1W H11 . 0.835(10) ?
O1W H12 . 0.843(10) ?
N1 C12 . 1.362(2) ?
N1 C1 . 1.428(2) ?
N1 C13 . 1.476(2) ?
N2 C7 . 1.336(2) ?
N2 C8 . 1.463(2) ?
N2 C11 . 1.474(2) ?
C1 C6 . 1.400(2) ?
C1 C2 . 1.404(2) ?
C2 C3 . 1.377(3) ?
C2 H2 . 0.9300 ?
C3 C4 . 1.377(3) ?
C3 H3A . 0.9300 ?
C4 C5 . 1.384(3) ?
C4 H4 . 0.9300 ?
C5 C6 . 1.398(2) ?
C5 H5 . 0.9300 ?
C6 C7 . 1.498(2) ?
C8 C9 . 1.523(3) ?
C8 H8A . 0.9700 ?
C8 H8B . 0.9700 ?
C9 C10 . 1.522(3) ?
C9 H9 . 0.9800 ?
C10 C11 . 1.526(2) ?
C10 H10A . 0.9700 ?
C10 H10B . 0.9700 ?
C11 C12 . 1.524(2) ?
C11 H11A . 0.9800 ?
C13 C14 . 1.456(3) ?
C13 H13A . 0.9700 ?
C13 H13B . 0.9700 ?
C14 C15 . 1.176(3) ?
C15 H15 . 0.9300 ?

loop_
_geom_hbond_atom_site_label_D
_geom_hbond_atom_site_label_H
_geom_hbond_atom_site_label_A
_geom_hbond_site_symmetry_A
_geom_hbond_distance_DH
_geom_hbond_distance_HA
_geom_hbond_distance_DA
_geom_hbond_angle_DHA
_geom_hbond_publ_flag
O3 H3 O1w . 0.840(10) 1.850(10) 2.686(2) 177(3) yes
O1w H11 O2 2_645 0.840(10) 1.920(10) 2.7485(19) 172(4) yes
O1w H12 O3 2_655 0.840(10) 1.920(10) 2.767(2) 177(3) yes
C15 H15 O1 2_656 0.93 2.29 3.166(3) 157 yes

loop_
_geom_torsion_atom_site_label_1
_geom_torsion_atom_site_label_2
_geom_torsion_atom_site_label_3
_geom_torsion_atom_site_label_4
_geom_torsion_site_symmetry_1
_geom_torsion_site_symmetry_2
_geom_torsion_site_symmetry_3
_geom_torsion_site_symmetry_4
_geom_torsion
_geom_torsion_publ_flag
C12 N1 C1 C6 . . . . -47.5(2) ?
C13 N1 C1 C6 . . . . 132.32(17) ?
C12 N1 C1 C2 . . . . 136.14(18) ?
C13 N1 C1 C2 . . . . -44.0(2) ?
C6 C1 C2 C3 . . . . -2.8(3) ?
N1 C1 C2 C3 . . . . 173.70(18) ?
C1 C2 C3 C4 . . . . 0.0(3) ?
C2 C3 C4 C5 . . . . 1.8(3) ?
C3 C4 C5 C6 . . . . -0.6(3) ?
C4 C5 C6 C1 . . . . -2.2(3) ?
C4 C5 C6 C7 . . . . 177.42(19) ?
C2 C1 C6 C5 . . . . 3.9(2) ?
N1 C1 C6 C5 . . . . -172.45(16) ?
C2 C1 C6 C7 . . . . -175.72(16) ?
N1 C1 C6 C7 . . . . 8.0(3) ?
C8 N2 C7 O2 . . . . -1.4(3) ?
C11 N2 C7 O2 . . . . -170.47(17) ?
C8 N2 C7 C6 . . . . 175.64(16) ?
C11 N2 C7 C6 . . . . 6.6(3) ?
C5 C6 C7 O2 . . . . 30.1(3) ?
C1 C6 C7 O2 . . . . -150.25(19) ?
C5 C6 C7 N2 . . . . -146.98(17) ?
C1 C6 C7 N2 . . . . 32.6(3) ?
C7 N2 C8 C9 . . . . 171.01(16) ?
C11 N2 C8 C9 . . . . -18.65(19) ?
N2 C8 C9 O3 . . . . 154.01(16) ?
N2 C8 C9 C10 . . . . 34.20(19) ?
O3 C9 C10 C11 . . . . -159.11(16) ?
C8 C9 C10 C11 . . . . -37.66(19) ?
C7 N2 C11 C12 . . . . -74.4(2) ?
C8 N2 C11 C12 . . . . 115.58(16) ?
C7 N2 C11 C10 . . . . 165.40(18) ?
C8 N2 C11 C10 . . . . -4.59(18) ?
C9 C10 C11 N2 . . . . 26.07(18) ?
C9 C10 C11 C12 . . . . -89.97(17) ?
C1 N1 C12 O1 . . . . -179.99(17) ?
C13 N1 C12 O1 . . . . 0.2(2) ?
C1 N1 C12 C11 . . . . 1.6(2) ?
C13 N1 C12 C11 . . . . -178.26(14) ?
N2 C11 C12 O1 . . . . -109.22(19) ?
C10 C11 C12 O1 . . . . 4.6(2) ?
N2 C11 C12 N1 . . . . 69.19(18) ?
C10 C11 C12 N1 . . . . -177.03(14) ?
C12 N1 C13 C14 . . . . 81.9(2) ?
C1 N1 C13 C14 . . . . -97.99(19) ?
N1 C13 C14 C15 . . . . -158(6) ?

loop_
_cod_related_entry_id
_cod_related_entry_database
_cod_related_entry_code
1 ChemSpider 30656041
